data_2014146
loop_
_publ_author_name
'Scott A. Larkin'
'Jeanette A. Krause Bauer'
'V. E. Konoplev'
' Victor P. Dyadchenko'
'Dmitrii A. Lemenovskii'
'Mitchell R. M. Bruce'
'Alice E. Bruce'

_publ_section_title \m-Biphenyl-2,2'-dithiolato-\k^2^<i>S</i>:<i>S</i>'-bis[(triphenylphosphine-\k<i>P</i>)gold(I)]
_journal_issue 9
_journal_name_full 'Acta Crystallographica Section C'
_journal_page_first m440
_journal_page_last m442
_journal_paper_doi 10.1107/S0108270104016099
_journal_volume 60
_journal_year 2004
_chemical_formula_iupac '[Au2 (C12 H8 S2) (C18 H15 P)2]'
_chemical_formula_moiety 'C48 H38 Au2 P2 S2'
_chemical_formula_sum 'C48 H38 Au2 P2 S2'
_chemical_formula_weight 1134.78
_chemical_name_systematic
;
\m-Biphenyl-2,2'-dithiolato-\k^2^S:S'bis[(triphenylphosphine-\kP)gold(I)]
;
_space_group_IT_number 14
_symmetry_cell_setting monoclinic
_symmetry_space_group_name_Hall '-P 2ybc'
_symmetry_space_group_name_H-M 'P 1 21/c 1'
_atom_sites_solution_hydrogens geom
_atom_sites_solution_primary Patterson
_atom_sites_solution_secondary difmap
_audit_creation_method SHELXL-97
_cell_angle_alpha 90.00
_cell_angle_beta 96.303(2)
_cell_angle_gamma 90.00
_cell_formula_units_Z 4
_cell_length_a 20.0310(4)
_cell_length_b 10.2199(2)
_cell_length_c 20.0399(3)
_cell_measurement_reflns_used 6392
_cell_measurement_temperature 150(2)
_cell_measurement_theta_max 28.30
_cell_measurement_theta_min 2.51
_cell_volume 4077.67(13)
_computing_cell_refinement 'SAINT (Bruker, 1997)'
_computing_data_collection 'SMART (Bruker, 1997)'
_computing_data_reduction SAINT
_computing_molecular_graphics SHELXTL
_computing_publication_material SHELXTL
_computing_structure_refinement SHELXTL
_computing_structure_solution 'SHELXTL (Siemens, 1994)'
_diffrn_ambient_temperature 150(2)
_diffrn_detector_area_resol_mean 0.75
_diffrn_measured_fraction_theta_full 0.988
_diffrn_measured_fraction_theta_max 0.988
_diffrn_measurement_device_type 'Bruker SMART 1K CCD'
_diffrn_measurement_method '\w scans'
_diffrn_radiation_monochromator graphite
_diffrn_radiation_source 'fine-focus sealed tube'
_diffrn_radiation_type MoK\a
_diffrn_radiation_wavelength 0.71073
_diffrn_reflns_av_R_equivalents 0.0656
_diffrn_reflns_av_sigmaI/netI 0.0526
_diffrn_reflns_limit_h_max 26
_diffrn_reflns_limit_h_min -26
_diffrn_reflns_limit_k_max 13
_diffrn_reflns_limit_k_min -13
_diffrn_reflns_limit_l_max 25
_diffrn_reflns_limit_l_min -26
_diffrn_reflns_number 42287
_diffrn_reflns_theta_full 28.30
_diffrn_reflns_theta_max 28.30
_diffrn_reflns_theta_min 2.51
_diffrn_standards_decay_% none
_diffrn_standards_number 0
_exptl_absorpt_coefficient_mu 7.402
_exptl_absorpt_correction_T_max 0.7561
_exptl_absorpt_correction_T_min 0.3191
_exptl_absorpt_correction_type multi-scan
_exptl_absorpt_process_details '(SADABS; Sheldrick, 1996)'
_exptl_crystal_colour colorless
_exptl_crystal_density_diffrn 1.848
_exptl_crystal_density_meas ?
_exptl_crystal_description plate
_exptl_crystal_F_000 2184
_exptl_crystal_size_max 0.20
_exptl_crystal_size_mid 0.10
_exptl_crystal_size_min 0.04
_refine_diff_density_max 0.998
_refine_diff_density_min -0.924
_refine_ls_extinction_coef 0.00011(3)
_refine_ls_extinction_expression Fc^*^=kFc[1+0.001xFc^2^\l^3^/sin(2\q)]^-1/4^
_refine_ls_extinction_method SHELXL97
_refine_ls_goodness_of_fit_ref 1.001
_refine_ls_hydrogen_treatment constr
_refine_ls_matrix_type full
_refine_ls_number_parameters 488
_refine_ls_number_reflns 10002
_refine_ls_number_restraints 0
_refine_ls_restrained_S_all 1.001
_refine_ls_R_factor_all 0.0708
_refine_ls_R_factor_gt 0.0365
_refine_ls_shift/su_max 0.002
_refine_ls_shift/su_mean 0.000
_refine_ls_structure_factor_coef Fsqd
_refine_ls_weighting_details 'calc w=1/[\s^2^(Fo^2^)+(0.026P)^2^+4.627P] where P=(Fo^2^+2Fc^2^)/3'
_refine_ls_weighting_scheme calc
_refine_ls_wR_factor_gt 0.0621
_refine_ls_wR_factor_ref 0.0710
_reflns_number_gt 6889
_reflns_number_total 10002
_reflns_threshold_expression I>2\s(I)
_cod_data_source_file fr1487.cif
_cod_data_source_block I
_cod_depositor_comments
;
The following automatic conversions were performed:
'_symmetry_cell_setting' value 'Monoclinic' changed to 'monoclinic'
according to '/home/saulius/struct/CIF-dictionaries/cif_core.dic'
dictionary named 'cif_core.dic' version 2.4.1 from 2010-06-29.

Automatic conversion script
Id: cif_fix_enum 1527 2010-12-29 10:47:43Z saulius 

The following automatic conversions were performed:

'_symmetry_cell_setting' value 'Monoclinic' changed to 'monoclinic'
according to /home/saulius/struct/CIF-dictionaries/cif_core.dic
dictionary named 'cif_core.dic' version 2.4.1 from 2010-06-29.

Automatic conversion script
Id: cif_fix_values 1715 2011-07-08 13:25:40Z adriana 

The following automatic conversions were performed:

'_exptl_crystal_density_meas' value 'not measured' was changed to '?'
- the value is perceived as not measured.

Automatic conversion script
Id: cif_fix_values 3008 2015-01-20 13:52:24Z robertas 
;
_cod_original_sg_symbol_H-M 'P 21/c'
_cod_database_code 2014146

loop_
_symmetry_equiv_pos_as_xyz
'x, y, z'
'-x, y+1/2, -z+1/2'
'-x, -y, -z'
'x, -y-1/2, z-1/2'

loop_
_atom_site_label
_atom_site_fract_x
_atom_site_fract_y
_atom_site_fract_z
_atom_site_U_iso_or_equiv
_atom_site_adp_type
_atom_site_calc_flag
_atom_site_refinement_flags
_atom_site_occupancy
_atom_site_disorder_assembly
_atom_site_disorder_group
_atom_site_type_symbol
Au1 0.656201(10) 0.52307(2) 0.385260(10) 0.02347(6) Uani d . 1 . . Au
Au2 0.851480(10) 0.52615(2) 0.425512(9) 0.02680(6) Uani d . 1 . . Au
P1 0.63051(7) 0.71947(13) 0.42761(7) 0.0224(3) Uani d . 1 . . P
P2 0.85662(7) 0.44607(13) 0.53089(7) 0.0235(3) Uani d . 1 . . P
S1 0.66453(7) 0.31238(13) 0.34640(7) 0.0254(3) Uani d . 1 . . S
S2 0.86467(7) 0.62565(14) 0.32472(7) 0.0299(3) Uani d . 1 . . S
C1 0.7439(2) 0.2851(5) 0.3171(2) 0.0225(11) Uani d . 1 . . C
C2 0.7736(3) 0.1632(5) 0.3330(3) 0.0304(13) Uani d . 1 . . C
H2 0.7522 0.1050 0.3609 0.037 Uiso calc R 1 . . H
C3 0.8323(3) 0.1254(6) 0.3098(3) 0.0334(13) Uani d . 1 . . C
H3 0.8511 0.0418 0.3211 0.040 Uiso calc R 1 . . H
C4 0.8643(3) 0.2104(6) 0.2697(3) 0.0328(13) Uani d . 1 . . C
H4 0.9045 0.1845 0.2523 0.039 Uiso calc R 1 . . H
C5 0.8374(3) 0.3326(5) 0.2550(3) 0.0291(12) Uani d . 1 . . C
H5 0.8605 0.3913 0.2289 0.035 Uiso calc R 1 . . H
C6 0.7768(3) 0.3725(5) 0.2777(2) 0.0220(11) Uani d . 1 . . C
C7 0.7503(2) 0.5044(5) 0.2572(2) 0.0215(11) Uani d . 1 . . C
C8 0.6894(3) 0.5132(6) 0.2161(3) 0.0289(12) Uani d . 1 . . C
H8 0.6654 0.4352 0.2037 0.035 Uiso calc R 1 . . H
C9 0.6630(3) 0.6314(6) 0.1932(3) 0.0366(14) Uani d . 1 . . C
H9 0.6212 0.6343 0.1658 0.044 Uiso calc R 1 . . H
C10 0.6974(3) 0.7453(6) 0.2102(3) 0.0382(15) Uani d . 1 . . C
H10 0.6797 0.8271 0.1940 0.046 Uiso calc R 1 . . H
C11 0.7580(3) 0.7400(5) 0.2510(3) 0.0311(13) Uani d . 1 . . C
H11 0.7815 0.8190 0.2626 0.037 Uiso calc R 1 . . H
C12 0.7853(3) 0.6208(5) 0.2753(2) 0.0259(12) Uani d . 1 . . C
C13 0.5813(2) 0.8212(5) 0.3657(2) 0.0209(11) Uani d . 1 . . C
C14 0.6011(3) 0.9443(5) 0.3468(3) 0.0296(13) Uani d . 1 . . C
H14 0.6427 0.9790 0.3662 0.036 Uiso calc R 1 . . H
C15 0.5613(3) 1.0172(6) 0.3002(3) 0.0337(13) Uani d . 1 . . C
H15 0.5758 1.1012 0.2874 0.040 Uiso calc R 1 . . H
C16 0.5008(3) 0.9685(5) 0.2724(3) 0.0300(12) Uani d . 1 . . C
H16 0.4731 1.0189 0.2406 0.036 Uiso calc R 1 . . H
C17 0.4802(3) 0.8450(5) 0.2908(3) 0.0304(13) Uani d . 1 . . C
H17 0.4383 0.8112 0.2715 0.037 Uiso calc R 1 . . H
C18 0.5199(3) 0.7719(5) 0.3366(3) 0.0269(12) Uani d . 1 . . C
H18 0.5057 0.6872 0.3485 0.032 Uiso calc R 1 . . H
C19 0.7012(3) 0.8186(5) 0.4602(3) 0.0251(11) Uani d . 1 . . C
C20 0.7020(3) 0.8972(6) 0.5170(3) 0.0342(13) Uani d . 1 . . C
H20 0.6644 0.8990 0.5421 0.041 Uiso calc R 1 . . H
C21 0.7583(3) 0.9731(6) 0.5368(3) 0.0416(15) Uani d . 1 . . C
H21 0.7590 1.0273 0.5754 0.050 Uiso calc R 1 . . H
C22 0.8130(3) 0.9702(6) 0.5011(3) 0.0440(16) Uani d . 1 . . C
H22 0.8510 1.0233 0.5147 0.053 Uiso calc R 1 . . H
C23 0.8130(3) 0.8909(6) 0.4455(3) 0.0377(14) Uani d . 1 . . C
H23 0.8511 0.8885 0.4213 0.045 Uiso calc R 1 . . H
C24 0.7581(3) 0.8157(5) 0.4253(3) 0.0285(12) Uani d . 1 . . C
H24 0.7586 0.7607 0.3872 0.034 Uiso calc R 1 . . H
C25 0.5780(3) 0.7062(5) 0.4959(3) 0.0252(11) Uani d . 1 . . C
C26 0.5896(3) 0.6026(5) 0.5411(3) 0.0332(13) Uani d . 1 . . C
H26 0.6225 0.5381 0.5349 0.040 Uiso calc R 1 . . H
C27 0.5524(3) 0.5952(6) 0.5951(3) 0.0396(15) Uani d . 1 . . C
H27 0.5596 0.5243 0.6257 0.047 Uiso calc R 1 . . H
C28 0.5050(3) 0.6889(6) 0.6053(3) 0.0361(14) Uani d . 1 . . C
H28 0.4801 0.6828 0.6429 0.043 Uiso calc R 1 . . H
C29 0.4941(3) 0.7902(6) 0.5612(3) 0.0378(14) Uani d . 1 . . C
H29 0.4615 0.8548 0.5683 0.045 Uiso calc R 1 . . H
C30 0.5303(3) 0.8000(6) 0.5062(3) 0.0335(13) Uani d . 1 . . C
H30 0.5223 0.8708 0.4756 0.040 Uiso calc R 1 . . H
C31 0.9117(3) 0.3066(5) 0.5453(3) 0.0237(11) Uani d . 1 . . C
C32 0.9614(3) 0.2852(6) 0.5033(3) 0.0411(15) Uani d . 1 . . C
H32 0.9637 0.3393 0.4650 0.049 Uiso calc R 1 . . H
C33 1.0076(3) 0.1851(7) 0.5170(3) 0.0481(18) Uani d . 1 . . C
H33 1.0416 0.1714 0.4881 0.058 Uiso calc R 1 . . H
C34 1.0047(3) 0.1049(6) 0.5724(3) 0.0414(15) Uani d . 1 . . C
H34 1.0364 0.0364 0.5817 0.050 Uiso calc R 1 . . H
C35 0.9551(3) 0.1258(6) 0.6138(3) 0.0322(13) Uani d . 1 . . C
H35 0.9528 0.0718 0.6520 0.039 Uiso calc R 1 . . H
C36 0.9090(3) 0.2245(5) 0.5999(3) 0.0284(12) Uani d . 1 . . C
H36 0.8745 0.2366 0.6283 0.034 Uiso calc R 1 . . H
C37 0.8931(3) 0.5649(5) 0.5922(2) 0.0245(11) Uani d . 1 . . C
C38 0.9526(3) 0.5420(5) 0.6323(3) 0.0296(12) Uani d . 1 . . C
H38 0.9762 0.4622 0.6284 0.035 Uiso calc R 1 . . H
C39 0.9776(3) 0.6354(6) 0.6779(3) 0.0419(15) Uani d . 1 . . C
H39 1.0185 0.6194 0.7054 0.050 Uiso calc R 1 . . H
C40 0.9440(3) 0.7523(6) 0.6844(3) 0.0409(15) Uani d . 1 . . C
H40 0.9618 0.8162 0.7159 0.049 Uiso calc R 1 . . H
C41 0.8847(3) 0.7750(6) 0.6448(3) 0.0364(14) Uani d . 1 . . C
H41 0.8611 0.8546 0.6494 0.044 Uiso calc R 1 . . H
C42 0.8590(3) 0.6831(5) 0.5984(3) 0.0309(13) Uani d . 1 . . C
H42 0.8183 0.7000 0.5707 0.037 Uiso calc R 1 . . H
C43 0.7787(3) 0.3932(5) 0.5613(3) 0.0241(11) Uani d . 1 . . C
C44 0.7631(3) 0.4170(6) 0.6260(3) 0.0329(13) Uani d . 1 . . C
H44 0.7927 0.4677 0.6559 0.040 Uiso calc R 1 . . H
C45 0.7048(3) 0.3676(7) 0.6474(3) 0.0435(16) Uani d . 1 . . C
H45 0.6945 0.3833 0.6919 0.052 Uiso calc R 1 . . H
C46 0.6617(3) 0.2953(6) 0.6032(4) 0.0438(17) Uani d . 1 . . C
H46 0.6217 0.2609 0.6177 0.053 Uiso calc R 1 . . H
C47 0.6757(3) 0.2719(6) 0.5381(4) 0.0433(16) Uani d . 1 . . C
H47 0.6455 0.2230 0.5079 0.052 Uiso calc R 1 . . H
C48 0.7349(3) 0.3214(6) 0.5177(3) 0.0327(13) Uani d . 1 . . C
H48 0.7453 0.3055 0.4733 0.039 Uiso calc R 1 . . H

loop_
_atom_site_aniso_label
_atom_site_aniso_U_11
_atom_site_aniso_U_22
_atom_site_aniso_U_33
_atom_site_aniso_U_12
_atom_site_aniso_U_13
_atom_site_aniso_U_23
Au1 0.02383(11) 0.02224(11) 0.02492(11) 0.00198(9) 0.00529(8) -0.00012(9)
Au2 0.03352(13) 0.02781(12) 0.01836(11) -0.00362(9) -0.00041(8) 0.00231(9)
P1 0.0207(7) 0.0244(7) 0.0225(7) 0.0013(5) 0.0042(5) 0.0003(5)
P2 0.0256(7) 0.0254(8) 0.0190(7) -0.0017(5) -0.0001(5) 0.0016(5)
S1 0.0219(7) 0.0244(7) 0.0303(7) -0.0021(5) 0.0047(5) -0.0024(5)
S2 0.0313(8) 0.0363(8) 0.0216(7) -0.0092(6) 0.0008(5) 0.0034(6)
C1 0.021(3) 0.027(3) 0.018(3) 0.001(2) -0.001(2) -0.004(2)
C2 0.028(3) 0.030(3) 0.033(3) -0.001(2) 0.000(2) 0.005(2)
C3 0.032(3) 0.025(3) 0.042(4) 0.006(2) 0.000(3) -0.002(3)
C4 0.026(3) 0.036(3) 0.038(3) -0.001(2) 0.007(2) -0.012(3)
C5 0.030(3) 0.030(3) 0.028(3) -0.003(2) 0.007(2) -0.007(2)
C6 0.025(3) 0.023(3) 0.018(3) 0.000(2) 0.000(2) -0.002(2)
C7 0.024(3) 0.022(3) 0.019(2) 0.0012(19) 0.0070(19) 0.0007(19)
C8 0.026(3) 0.034(3) 0.026(3) -0.002(2) 0.000(2) 0.001(2)
C9 0.034(3) 0.042(4) 0.033(3) 0.008(3) 0.000(3) 0.005(3)
C10 0.054(4) 0.031(3) 0.029(3) 0.009(3) 0.000(3) 0.009(2)
C11 0.046(4) 0.023(3) 0.025(3) -0.003(2) 0.005(3) 0.006(2)
C12 0.029(3) 0.032(3) 0.016(3) 0.000(2) 0.001(2) 0.003(2)
C13 0.024(3) 0.023(3) 0.016(2) 0.003(2) 0.002(2) -0.003(2)
C14 0.024(3) 0.026(3) 0.038(3) -0.007(2) -0.002(2) 0.000(2)
C15 0.034(3) 0.028(3) 0.037(3) -0.001(3) -0.002(2) 0.007(3)
C16 0.035(3) 0.031(3) 0.022(3) 0.006(3) -0.006(2) 0.002(2)
C17 0.028(3) 0.038(3) 0.024(3) 0.000(2) -0.002(2) -0.008(2)
C18 0.034(3) 0.021(3) 0.026(3) -0.004(2) 0.002(2) -0.005(2)
C19 0.029(3) 0.022(3) 0.024(3) 0.004(2) 0.002(2) 0.005(2)
C20 0.027(3) 0.039(4) 0.036(3) 0.002(3) 0.001(2) -0.007(3)
C21 0.040(4) 0.034(3) 0.047(4) 0.009(3) -0.010(3) -0.012(3)
C22 0.033(3) 0.034(3) 0.061(4) -0.004(3) -0.014(3) 0.011(3)
C23 0.022(3) 0.047(4) 0.043(4) -0.009(3) -0.005(3) 0.010(3)
C24 0.027(3) 0.036(3) 0.022(3) 0.003(2) 0.000(2) 0.004(2)
C25 0.020(3) 0.034(3) 0.022(3) -0.001(2) 0.003(2) -0.001(2)
C26 0.031(3) 0.031(3) 0.039(3) 0.003(2) 0.011(3) 0.005(3)
C27 0.033(3) 0.049(4) 0.039(4) -0.006(3) 0.012(3) 0.013(3)
C28 0.027(3) 0.055(4) 0.027(3) -0.007(3) 0.007(2) 0.000(3)
C29 0.025(3) 0.055(4) 0.033(3) 0.010(3) 0.006(2) -0.001(3)
C30 0.029(3) 0.041(4) 0.030(3) 0.006(3) 0.001(2) 0.002(3)
C31 0.024(3) 0.023(3) 0.023(3) -0.005(2) -0.002(2) -0.001(2)
C32 0.043(4) 0.046(4) 0.037(4) 0.004(3) 0.018(3) 0.012(3)
C33 0.037(4) 0.059(5) 0.052(5) 0.014(3) 0.020(3) 0.010(3)
C34 0.028(3) 0.040(4) 0.057(4) 0.007(3) 0.007(3) 0.004(3)
C35 0.031(3) 0.034(3) 0.031(3) -0.003(3) 0.000(2) 0.003(2)
C36 0.030(3) 0.029(3) 0.026(3) -0.003(2) 0.003(2) 0.001(2)
C37 0.031(3) 0.027(3) 0.016(3) -0.007(2) 0.002(2) 0.001(2)
C38 0.032(3) 0.026(3) 0.030(3) 0.000(2) -0.001(2) -0.001(2)
C39 0.033(3) 0.050(4) 0.039(4) -0.002(3) -0.012(3) -0.008(3)
C40 0.043(4) 0.041(4) 0.038(4) -0.012(3) 0.002(3) -0.014(3)
C41 0.036(3) 0.034(3) 0.041(4) -0.002(3) 0.012(3) -0.009(3)
C42 0.030(3) 0.032(3) 0.030(3) -0.003(2) 0.004(2) -0.001(2)
C43 0.023(3) 0.022(3) 0.026(3) 0.001(2) -0.001(2) 0.006(2)
C44 0.027(3) 0.039(3) 0.032(3) 0.003(3) 0.002(2) 0.009(3)
C45 0.038(4) 0.054(4) 0.041(4) 0.007(3) 0.016(3) 0.018(3)
C46 0.020(3) 0.041(4) 0.072(5) 0.004(3) 0.011(3) 0.029(3)
C47 0.022(3) 0.039(4) 0.067(5) -0.002(3) -0.005(3) 0.003(3)
C48 0.022(3) 0.034(3) 0.041(4) -0.004(2) -0.002(2) 0.001(3)

loop_
_atom_type_symbol
_atom_type_description
_atom_type_scat_dispersion_real
_atom_type_scat_dispersion_imag
_atom_type_scat_source
C C 0.0033 0.0016 'International Tables Vol C Tables 4.2.6.8 and 6.1.1.4'
H H 0.0000 0.0000 'International Tables Vol C Tables 4.2.6.8 and 6.1.1.4'
P P 0.1023 0.0942 'International Tables Vol C Tables 4.2.6.8 and 6.1.1.4'
S S 0.1246 0.1234 'International Tables Vol C Tables 4.2.6.8 and 6.1.1.4'
Au Au -2.0133 8.8022 'International Tables Vol C Tables 4.2.6.8 and 6.1.1.4'

loop_
_geom_angle_atom_site_label_1
_geom_angle_atom_site_label_2
_geom_angle_atom_site_label_3
_geom_angle
_geom_angle_publ_flag
P1 Au1 S1 170.24(5) y
P2 Au2 S2 169.52(5) y
C19 P1 C25 105.4(2) ?
C19 P1 C13 105.7(2) ?
C25 P1 C13 103.9(2) ?
C19 P1 Au1 115.62(17) ?
C25 P1 Au1 112.97(18) ?
C13 P1 Au1 112.27(16) ?
C31 P2 C43 104.1(2) ?
C31 P2 C37 103.0(2) ?
C43 P2 C37 105.5(2) ?
C31 P2 Au2 113.59(17) ?
C43 P2 Au2 117.93(17) ?
C37 P2 Au2 111.28(17) ?
C1 S1 Au1 111.05(17) y
C12 S2 Au2 107.15(17) y
C2 C1 C6 118.7(5) ?
C2 C1 S1 115.9(4) ?
C6 C1 S1 125.3(4) ?
C3 C2 C1 122.2(5) ?
C3 C2 H2 118.9 ?
C1 C2 H2 118.9 ?
C2 C3 C4 119.2(5) ?
C2 C3 H3 120.4 ?
C4 C3 H3 120.4 ?
C5 C4 C3 119.8(5) ?
C5 C4 H4 120.1 ?
C3 C4 H4 120.1 ?
C4 C5 C6 121.7(5) ?
C4 C5 H5 119.1 ?
C6 C5 H5 119.1 ?
C5 C6 C1 118.3(5) ?
C5 C6 C7 117.9(5) ?
C1 C6 C7 123.8(4) ?
C8 C7 C12 118.4(5) ?
C8 C7 C6 118.8(5) ?
C12 C7 C6 122.7(5) ?
C9 C8 C7 122.1(5) ?
C9 C8 H8 119.0 ?
C7 C8 H8 119.0 ?
C10 C9 C8 119.8(6) ?
C10 C9 H9 120.1 ?
C8 C9 H9 120.1 ?
C9 C10 C11 119.6(5) ?
C9 C10 H10 120.2 ?
C11 C10 H10 120.2 ?
C10 C11 C12 121.5(5) ?
C10 C11 H11 119.3 ?
C12 C11 H11 119.3 ?
C11 C12 C7 118.7(5) ?
C11 C12 S2 117.5(4) ?
C7 C12 S2 123.8(4) ?
C14 C13 C18 118.6(5) ?
C14 C13 P1 123.7(4) ?
C18 C13 P1 117.7(4) ?
C15 C14 C13 121.1(5) ?
C15 C14 H14 119.5 ?
C13 C14 H14 119.5 ?
C16 C15 C14 119.9(5) ?
C16 C15 H15 120.1 ?
C14 C15 H15 120.1 ?
C15 C16 C17 119.8(5) ?
C15 C16 H16 120.1 ?
C17 C16 H16 120.1 ?
C18 C17 C16 120.4(5) ?
C18 C17 H17 119.8 ?
C16 C17 H17 119.8 ?
C17 C18 C13 120.3(5) ?
C17 C18 H18 119.9 ?
C13 C18 H18 119.9 ?
C20 C19 C24 118.9(5) ?
C20 C19 P1 123.9(4) ?
C24 C19 P1 117.2(4) ?
C21 C20 C19 119.4(5) ?
C21 C20 H20 120.3 ?
C19 C20 H20 120.3 ?
C22 C21 C20 120.5(6) ?
C22 C21 H21 119.8 ?
C20 C21 H21 119.8 ?
C21 C22 C23 120.3(6) ?
C21 C22 H22 119.8 ?
C23 C22 H22 119.8 ?
C24 C23 C22 120.0(6) ?
C24 C23 H23 120.0 ?
C22 C23 H23 120.0 ?
C23 C24 C19 120.8(5) ?
C23 C24 H24 119.6 ?
C19 C24 H24 119.6 ?
C30 C25 C26 119.7(5) ?
C30 C25 P1 121.7(4) ?
C26 C25 P1 118.4(4) ?
C27 C26 C25 119.0(5) ?
C27 C26 H26 120.5 ?
C25 C26 H26 120.5 ?
C28 C27 C26 121.2(6) ?
C28 C27 H27 119.4 ?
C26 C27 H27 119.4 ?
C29 C28 C27 119.6(5) ?
C29 C28 H28 120.2 ?
C27 C28 H28 120.2 ?
C28 C29 C30 120.6(5) ?
C28 C29 H29 119.7 ?
C30 C29 H29 119.7 ?
C25 C30 C29 119.8(5) ?
C25 C30 H30 120.1 ?
C29 C30 H30 120.1 ?
C36 C31 C32 118.4(5) ?
C36 C31 P2 121.9(4) ?
C32 C31 P2 119.5(4) ?
C33 C32 C31 120.2(6) ?
C33 C32 H32 119.9 ?
C31 C32 H32 119.9 ?
C34 C33 C32 120.6(6) ?
C34 C33 H33 119.7 ?
C32 C33 H33 119.7 ?
C35 C34 C33 119.1(6) ?
C35 C34 H34 120.4 ?
C33 C34 H34 120.4 ?
C36 C35 C34 120.3(5) ?
C36 C35 H35 119.9 ?
C34 C35 H35 119.9 ?
C35 C36 C31 121.4(5) ?
C35 C36 H36 119.3 ?
C31 C36 H36 119.3 ?
C38 C37 C42 119.5(5) ?
C38 C37 P2 122.3(4) ?
C42 C37 P2 118.1(4) ?
C39 C38 C37 119.7(5) ?
C39 C38 H38 120.2 ?
C37 C38 H38 120.2 ?
C38 C39 C40 121.0(6) ?
C38 C39 H39 119.5 ?
C40 C39 H39 119.5 ?
C41 C40 C39 119.4(6) ?
C41 C40 H40 120.3 ?
C39 C40 H40 120.3 ?
C40 C41 C42 120.6(6) ?
C40 C41 H41 119.7 ?
C42 C41 H41 119.7 ?
C41 C42 C37 119.8(5) ?
C41 C42 H42 120.1 ?
C37 C42 H42 120.1 ?
C48 C43 C44 119.4(5) ?
C48 C43 P2 117.1(4) ?
C44 C43 P2 123.4(4) ?
C45 C44 C43 120.7(6) ?
C45 C44 H44 119.7 ?
C43 C44 H44 119.7 ?
C46 C45 C44 119.1(6) ?
C46 C45 H45 120.5 ?
C44 C45 H45 120.5 ?
C45 C46 C47 121.3(6) ?
C45 C46 H46 119.4 ?
C47 C46 H46 119.4 ?
C46 C47 C48 118.8(6) ?
C46 C47 H47 120.6 ?
C48 C47 H47 120.6 ?
C43 C48 C47 120.8(6) ?
C43 C48 H48 119.6 ?
C47 C48 H48 119.6 ?

loop_
_geom_bond_atom_site_label_1
_geom_bond_atom_site_label_2
_geom_bond_site_symmetry_2
_geom_bond_distance
_geom_bond_publ_flag
Au1 P1 . 2.2605(14) y
Au1 S1 . 2.3020(13) y
Au2 P2 . 2.2565(13) y
Au2 S2 . 2.3024(13) y
P1 C19 . 1.804(6) y
P1 C25 . 1.820(5) y
P1 C13 . 1.823(5) y
P2 C31 . 1.806(5) y
P2 C43 . 1.819(5) y
P2 C37 . 1.823(5) y
S1 C1 . 1.777(5) y
S2 C12 . 1.779(5) y
C1 C2 . 1.401(7) ?
C1 C6 . 1.403(7) ?
C2 C3 . 1.368(7) ?
C2 H2 . 0.9500 ?
C3 C4 . 1.387(8) ?
C3 H3 . 0.9500 ?
C4 C5 . 1.379(8) ?
C4 H4 . 0.9500 ?
C5 C6 . 1.402(7) ?
C5 H5 . 0.9500 ?
C6 C7 . 1.491(7) ?
C7 C8 . 1.398(7) ?
C7 C12 . 1.408(7) ?
C8 C9 . 1.377(8) ?
C8 H8 . 0.9500 ?
C9 C10 . 1.376(8) ?
C9 H9 . 0.9500 ?
C10 C11 . 1.388(8) ?
C10 H10 . 0.9500 ?
C11 C12 . 1.401(7) ?
C11 H11 . 0.9500 ?
C13 C14 . 1.384(7) ?
C13 C18 . 1.396(7) ?
C14 C15 . 1.378(7) ?
C14 H14 . 0.9500 ?
C15 C16 . 1.370(8) ?
C15 H15 . 0.9500 ?
C16 C17 . 1.391(8) ?
C16 H16 . 0.9500 ?
C17 C18 . 1.368(7) ?
C17 H17 . 0.9500 ?
C18 H18 . 0.9500 ?
C19 C20 . 1.392(7) ?
C19 C24 . 1.402(7) ?
C20 C21 . 1.391(8) ?
C20 H20 . 0.9500 ?
C21 C22 . 1.373(9) ?
C21 H21 . 0.9500 ?
C22 C23 . 1.378(9) ?
C22 H22 . 0.9500 ?
C23 C24 . 1.365(7) ?
C23 H23 . 0.9500 ?
C24 H24 . 0.9500 ?
C25 C30 . 1.384(7) ?
C25 C26 . 1.397(7) ?
C26 C27 . 1.381(7) ?
C26 H26 . 0.9500 ?
C27 C28 . 1.379(8) ?
C27 H27 . 0.9500 ?
C28 C29 . 1.363(8) ?
C28 H28 . 0.9500 ?
C29 C30 . 1.389(7) ?
C29 H29 . 0.9500 ?
C30 H30 . 0.9500 ?
C31 C36 . 1.384(7) ?
C31 C32 . 1.391(7) ?
C32 C33 . 1.387(8) ?
C32 H32 . 0.9500 ?
C33 C34 . 1.387(8) ?
C33 H33 . 0.9500 ?
C34 C35 . 1.379(8) ?
C34 H34 . 0.9500 ?
C35 C36 . 1.376(7) ?
C35 H35 . 0.9500 ?
C36 H36 . 0.9500 ?
C37 C38 . 1.383(7) ?
C37 C42 . 1.399(7) ?
C38 C39 . 1.377(8) ?
C38 H38 . 0.9500 ?
C39 C40 . 1.384(8) ?
C39 H39 . 0.9500 ?
C40 C41 . 1.374(8) ?
C40 H40 . 0.9500 ?
C41 C42 . 1.381(8) ?
C41 H41 . 0.9500 ?
C42 H42 . 0.9500 ?
C43 C48 . 1.379(7) ?
C43 C44 . 1.390(7) ?
C44 C45 . 1.382(8) ?
C44 H44 . 0.9500 ?
C45 C46 . 1.381(9) ?
C45 H45 . 0.9500 ?
C46 C47 . 1.385(9) ?
C46 H46 . 0.9500 ?
C47 C48 . 1.391(8) ?
C47 H47 . 0.9500 ?
C48 H48 . 0.9500 ?

loop_
_geom_torsion_atom_site_label_1
_geom_torsion_atom_site_label_2
_geom_torsion_atom_site_label_3
_geom_torsion_atom_site_label_4
_geom_torsion
_geom_torsion_publ_flag
S2 Au2 P2 C31 -79.1(3) ?
S2 Au2 P2 C43 158.8(3) ?
S2 Au2 P2 C37 36.7(4) ?
P2 Au2 S2 C12 -164.6(3) ?
Au1 S1 C1 C2 139.9(4) ?
Au1 S1 C1 C6 -43.0(5) ?
C6 C1 C2 C3 -2.0(8) ?
S1 C1 C2 C3 175.4(4) ?
C1 C2 C3 C4 0.6(9) ?
C2 C3 C4 C5 1.5(9) ?
C3 C4 C5 C6 -2.3(8) ?
C4 C5 C6 C1 0.9(8) ?
C4 C5 C6 C7 -177.6(5) ?
C2 C1 C6 C5 1.2(7) ?
S1 C1 C6 C5 -175.9(4) ?
C2 C1 C6 C7 179.7(5) ?
S1 C1 C6 C7 2.6(7) ?
C5 C6 C7 C8 115.5(5) ?
C1 C6 C7 C8 -63.0(7) ?
C5 C6 C7 C12 -62.1(7) ?
C1 C6 C7 C12 119.4(6) ?
C12 C7 C8 C9 0.0(8) ?
C6 C7 C8 C9 -177.7(5) ?
C7 C8 C9 C10 0.7(8) ?
C8 C9 C10 C11 -0.8(9) ?
C9 C10 C11 C12 0.2(9) ?
C10 C11 C12 C7 0.5(8) ?
C10 C11 C12 S2 177.9(4) ?
C8 C7 C12 C11 -0.6(7) ?
C6 C7 C12 C11 177.0(5) ?
C8 C7 C12 S2 -177.8(4) ?
C6 C7 C12 S2 -0.2(7) ?
Au2 S2 C12 C11 124.1(4) ?
Au2 S2 C12 C7 -58.7(4) ?
C19 P1 C13 C14 4.7(5) ?
C25 P1 C13 C14 115.4(5) ?
Au1 P1 C13 C14 -122.2(4) ?
C19 P1 C13 C18 -174.5(4) ?
C25 P1 C13 C18 -63.8(4) ?
Au1 P1 C13 C18 58.6(4) ?
C18 C13 C14 C15 0.0(8) ?
P1 C13 C14 C15 -179.2(4) ?
C13 C14 C15 C16 0.6(9) ?
C14 C15 C16 C17 -0.6(8) ?
C15 C16 C17 C18 0.0(8) ?
C16 C17 C18 C13 0.6(8) ?
C14 C13 C18 C17 -0.6(8) ?
P1 C13 C18 C17 178.6(4) ?
C25 P1 C19 C20 -17.3(5) ?
C13 P1 C19 C20 92.4(5) ?
Au1 P1 C19 C20 -142.7(4) ?
C25 P1 C19 C24 163.2(4) ?
C13 P1 C19 C24 -87.1(4) ?
Au1 P1 C19 C24 37.7(4) ?
C24 C19 C20 C21 1.5(8) ?
P1 C19 C20 C21 -178.0(4) ?
C19 C20 C21 C22 -0.4(9) ?
C20 C21 C22 C23 -0.8(9) ?
C21 C22 C23 C24 0.8(9) ?
C22 C23 C24 C19 0.4(9) ?
C20 C19 C24 C23 -1.6(8) ?
P1 C19 C24 C23 178.0(4) ?
C19 P1 C25 C30 86.2(5) ?
C13 P1 C25 C30 -24.7(5) ?
Au1 P1 C25 C30 -146.7(4) ?
C19 P1 C25 C26 -89.8(5) ?
C13 P1 C25 C26 159.3(4) ?
Au1 P1 C25 C26 37.3(5) ?
C30 C25 C26 C27 0.7(8) ?
P1 C25 C26 C27 176.7(5) ?
C25 C26 C27 C28 -0.8(9) ?
C26 C27 C28 C29 0.5(9) ?
C27 C28 C29 C30 0.0(9) ?
C26 C25 C30 C29 -0.2(8) ?
P1 C25 C30 C29 -176.1(4) ?
C28 C29 C30 C25 -0.1(9) ?
C43 P2 C31 C36 -34.0(5) ?
C37 P2 C31 C36 76.0(5) ?
Au2 P2 C31 C36 -163.5(4) ?
C43 P2 C31 C32 150.4(5) ?
C37 P2 C31 C32 -99.6(5) ?
Au2 P2 C31 C32 20.9(5) ?
C36 C31 C32 C33 -1.2(9) ?
P2 C31 C32 C33 174.6(5) ?
C31 C32 C33 C34 0.3(11) ?
C32 C33 C34 C35 0.1(10) ?
C33 C34 C35 C36 0.4(9) ?
C34 C35 C36 C31 -1.3(9) ?
C32 C31 C36 C35 1.6(8) ?
P2 C31 C36 C35 -174.0(4) ?
C31 P2 C37 C38 5.0(5) ?
C43 P2 C37 C38 113.8(5) ?
Au2 P2 C37 C38 -117.1(4) ?
C31 P2 C37 C42 -175.0(4) ?
C43 P2 C37 C42 -66.1(4) ?
Au2 P2 C37 C42 62.9(4) ?
C42 C37 C38 C39 0.2(8) ?
P2 C37 C38 C39 -179.8(4) ?
C37 C38 C39 C40 0.0(9) ?
C38 C39 C40 C41 0.3(10) ?
C39 C40 C41 C42 -0.7(9) ?
C40 C41 C42 C37 0.9(9) ?
C38 C37 C42 C41 -0.6(8) ?
P2 C37 C42 C41 179.3(4) ?
C31 P2 C43 C48 -83.7(5) ?
C37 P2 C43 C48 168.2(4) ?
Au2 P2 C43 C48 43.2(5) ?
C31 P2 C43 C44 93.6(5) ?
C37 P2 C43 C44 -14.5(5) ?
Au2 P2 C43 C44 -139.5(4) ?
C48 C43 C44 C45 1.1(8) ?
P2 C43 C44 C45 -176.2(4) ?
C43 C44 C45 C46 -0.7(9) ?
C44 C45 C46 C47 -0.3(9) ?
C45 C46 C47 C48 0.8(9) ?
C44 C43 C48 C47 -0.5(8) ?
P2 C43 C48 C47 177.0(4) ?
C46 C47 C48 C43 -0.5(9) ?
S1 Au1 Au2 S2 95.62(5) y
P1 Au1 Au2 P2 86.23(5) y
